data_1571808
loop_
_publ_author_name
'Zhang, Jingxian'
'Sun, Tao'
'Wang, Kangmin'
'Hu, Ruike'
'Zhou, Chunlin'
'Ge, Haibo'
'Li, Bijin'

_publ_section_title
;
 Rh(iii)-catalyzed building up of used heterocyclic cations: facile access
 to white-light-emitting materials.
;
_journal_issue 31
_journal_name_full 'Chemical science'
_journal_page_first 12270
_journal_page_last 12276
_journal_paper_doi 10.1039/d4sc02188f
_journal_volume 15
_journal_year 2024
_chemical_formula_moiety '2(F3 Sb0.5), C39 H26 N O'
_chemical_formula_sum 'C39 H26 F6 N O Sb'
_chemical_formula_weight 760.36
_space_group_crystal_system monoclinic
_space_group_IT_number 13
_space_group_name_Hall '-P 2yc'
_space_group_name_H-M_alt 'P 1 2/c 1'
_atom_sites_solution_hydrogens geom
_atom_sites_solution_primary dual
_audit_creation_date 2023-07-04
_audit_creation_method
;
Olex2 1.5
(compiled 2021.10.07 svn.r9718050b for OlexSys, GUI svn.r6410)
;
_audit_update_record
;
2023-10-03 deposited with the CCDC.	2024-06-10 downloaded from the CCDC.
;
_cell_angle_alpha 90
_cell_angle_beta 103.9020(10)
_cell_angle_gamma 90
_cell_formula_units_Z 4
_cell_length_a 15.2592(2)
_cell_length_b 12.03160(10)
_cell_length_c 18.0659(2)
_cell_measurement_reflns_used 11648
_cell_measurement_temperature 250.01(10)
_cell_measurement_theta_max 70.4060
_cell_measurement_theta_min 2.9750
_cell_volume 3219.61(6)
_computing_cell_refinement 'CrysAlisPro 1.171.41.117a (Rigaku OD, 2021)'
_computing_data_collection 'CrysAlisPro 1.171.41.117a (Rigaku OD, 2021)'
_computing_data_reduction 'CrysAlisPro 1.171.41.117a (Rigaku OD, 2021)'
_computing_molecular_graphics 'Olex2 1.5 (Dolomanov et al., 2009)'
_computing_publication_material 'Olex2 1.5 (Dolomanov et al., 2009)'
_computing_structure_refinement 'SHELXL 2018/3 (Sheldrick, 2015)'
_computing_structure_solution 'SHELXT 2018/2 (Sheldrick, 2018)'
_diffrn_ambient_environment N~2~
_diffrn_ambient_temperature 250.01(10)
_diffrn_detector 'CCD plate'
_diffrn_detector_area_resol_mean 16.0892
_diffrn_detector_type Eos
_diffrn_measured_fraction_theta_full 1.000
_diffrn_measured_fraction_theta_max 1.000
_diffrn_measurement_details
;
List of Runs (angles in degrees, time in seconds):

  # Type    Start    End  Width  t~exp~   \w     \q     \k     \f   Frames
#--------------------------------------------------------------------------
  1  \w    -20.00  17.00   1.00    1.00    --    0.00  57.00 -90.00   37
  2  \w     27.00  68.00   1.00    1.00    --    0.00  57.00 150.00   41
  3  \w     26.00  60.00   1.00    1.00    --    0.00  57.00 -90.00   34
  4  \w     23.00 102.00   1.00    1.00    --   54.00-125.00  90.00   79
  5  \w     37.00  93.00   1.00    1.00    --   54.00  57.00   0.00   56
  6  \w     66.00 115.00   1.00    1.00    --   54.00  57.00  30.00   49
  7  \w      9.00  71.00   1.00    1.00    --   54.00 -57.00 120.00   62
  8  \w     31.00  80.00   1.00    1.00    --   54.00-125.00 -30.00   49
  9  \w     79.00 130.00   1.00    1.00    --  108.00 -63.00 -30.00   51
 10  \w    100.00 136.00   1.00    1.00    --  108.00  50.00-120.00   36
 11  \w     44.00  73.00   1.00    1.00    --  108.00 -50.00-180.00   29
 12  \w     96.00 122.00   1.00    1.00    --  108.00 -50.00-180.00   26
 13  \w     91.00 177.00   1.00    1.00    --  108.00  38.00  90.00   86
 14  \w     36.00 139.00   1.00    1.00    --  108.00 -25.00 120.00  103
 15  \w     87.00 153.00   1.00    1.00    --  108.00  63.00 -30.00   66
 16  \w     85.00 111.00   1.00    1.00    --  108.00-111.00-150.00   26
 17  \w     42.00  68.00   1.00    1.00    --  108.00-111.00-150.00   26
 18  \w    141.00 173.00   1.00    1.00    --  108.00  63.00  30.00   32
 19  \w     87.00 137.00   1.00    1.00    --  108.00  63.00  30.00   50
 20  \w    117.00 143.00   1.00    1.00    --  108.00 111.00-120.00   26
 21  \w     61.00 137.00   1.00    1.00    --  108.00 -77.00 150.00   76
 22  \w    104.00 158.00   1.00    1.00    --  108.00  50.00   0.00   54
 23  \w    104.00 129.00   1.00    1.00    --  108.00 -63.00 120.00   25
 24  \w     66.00  91.00   1.00    1.00    --  108.00-111.00-120.00   25
 25  \w     70.00 102.00   1.00    1.00    --  108.00-111.00  30.00   32
 26  \w     61.00 129.00   1.00    1.00    --  108.00 -63.00-120.00   68
 27  \w     95.00 126.00   1.00    1.00    --  108.00 -91.00-150.00   31
 28  \w     42.00  67.00   1.00    1.00    --  108.00-111.00 -90.00   25
 29  \w     75.00 100.00   1.00    1.00    --  108.00-111.00 -60.00   25
 30  \w     92.00 118.00   1.00    1.00    --  108.00 -63.00  30.00   26
 31  \w     87.00 112.00   1.00    1.00    --  108.00-111.00  90.00   25
 32  \w     56.00  82.00   1.00    1.00    --  108.00 -50.00-150.00   26
 33  \w    137.00 168.00   1.00    1.00    --  108.00   0.00  30.00   31
 34  \w     71.00  97.00   1.00    1.00    --  108.00   0.00  30.00   26
;
_diffrn_measurement_device 'four-circle diffractometer'
_diffrn_measurement_device_type 'SuperNova, Dual, Cu at home/near, Eos'
_diffrn_measurement_method '\w scans'
_diffrn_orient_matrix_type 'CrysAlisPro convention (1999,Acta A55,543-557)'
_diffrn_orient_matrix_UB_11 -0.0896652000
_diffrn_orient_matrix_UB_12 0.0399708000
_diffrn_orient_matrix_UB_13 0.0158197000
_diffrn_orient_matrix_UB_21 0.0453522000
_diffrn_orient_matrix_UB_22 0.1099832000
_diffrn_orient_matrix_UB_23 0.0321956000
_diffrn_orient_matrix_UB_31 -0.0268600000
_diffrn_orient_matrix_UB_32 0.0520144000
_diffrn_orient_matrix_UB_33 -0.0801739000
_diffrn_radiation_monochromator mirror
_diffrn_radiation_probe x-ray
_diffrn_radiation_type 'Cu K\a'
_diffrn_radiation_wavelength 1.54184
_diffrn_reflns_av_R_equivalents 0.0260
_diffrn_reflns_av_unetI/netI 0.0241
_diffrn_reflns_Laue_measured_fraction_full 1.000
_diffrn_reflns_Laue_measured_fraction_max 1.000
_diffrn_reflns_limit_h_max 18
_diffrn_reflns_limit_h_min -16
_diffrn_reflns_limit_k_max 14
_diffrn_reflns_limit_k_min -14
_diffrn_reflns_limit_l_max 19
_diffrn_reflns_limit_l_min -22
_diffrn_reflns_number 20747
_diffrn_reflns_point_group_measured_fraction_full 1.000
_diffrn_reflns_point_group_measured_fraction_max 1.000
_diffrn_reflns_theta_full 67.684
_diffrn_reflns_theta_max 70.569
_diffrn_reflns_theta_min 2.983
_diffrn_source 'micro-focus sealed X-ray tube'
_diffrn_source_type 'SuperNova (Cu) X-ray Source'
_exptl_absorpt_coefficient_mu 7.391
_exptl_absorpt_correction_T_max 1.00000
_exptl_absorpt_correction_T_min 0.58894
_exptl_absorpt_correction_type multi-scan
_exptl_absorpt_process_details
;
CrysAlisPro 1.171.41.117a (Rigaku Oxford Diffraction, 2021)
Empirical absorption correction using spherical harmonics,
implemented in SCALE3 ABSPACK scaling algorithm.
;
_exptl_crystal_colour 'clear reddish red'
_exptl_crystal_colour_lustre clear
_exptl_crystal_colour_modifier reddish
_exptl_crystal_colour_primary red
_exptl_crystal_density_diffrn 1.569
_exptl_crystal_description block
_exptl_crystal_F_000 1520
_exptl_crystal_size_max 0.28
_exptl_crystal_size_mid 0.26
_exptl_crystal_size_min 0.23
_refine_diff_density_max 1.412
_refine_diff_density_min -1.744
_refine_diff_density_rms 0.067
_refine_ls_extinction_coef 0.00115(7)
_refine_ls_extinction_expression Fc^*^=kFc[1+0.001xFc^2^\l^3^/sin(2\q)]^-1/4^
_refine_ls_extinction_method 'SHELXL-2018/3 (Sheldrick 2018)'
_refine_ls_goodness_of_fit_ref 1.046
_refine_ls_hydrogen_treatment constr
_refine_ls_matrix_type full
_refine_ls_number_parameters 454
_refine_ls_number_reflns 6179
_refine_ls_number_restraints 0
_refine_ls_restrained_S_all 1.046
_refine_ls_R_factor_all 0.0488
_refine_ls_R_factor_gt 0.0445
_refine_ls_shift/su_max 0.000
_refine_ls_shift/su_mean 0.000
_refine_ls_structure_factor_coef Fsqd
_refine_ls_weighting_details 'w=1/[\s^2^(Fo^2^)+(0.0560P)^2^+3.9253P] where P=(Fo^2^+2Fc^2^)/3'
_refine_ls_weighting_scheme calc
_refine_ls_wR_factor_gt 0.1144
_refine_ls_wR_factor_ref 0.1190
_reflns_Friedel_coverage 0.000
_reflns_number_gt 5595
_reflns_number_total 6179
_reflns_threshold_expression 'I > 2\s(I)'
_cod_data_source_file d4sc02188f2.cif
_cod_data_source_block 20230703-zjx-61031-250k
_cod_depositor_comments 'Adding full bibliography for 1571808.cif.'
_cod_database_code 1571808
_shelx_shelxl_version_number 2018/3
_chemical_oxdiff_formula 'C39 H26 N O Sb F6'
_shelx_space_group_comment
;
The symmetry employed for this shelxl refinement is uniquely defined
by the following loop, which should always be used as a source of
symmetry information in preference to the above space-group names.
They are only intended as comments.
;
_olex2_refinement_description
;
1. Fixed Uiso
 At 1.2 times of:
  All C(H) groups
2. Others
 Sof(F1A)=Sof(F2A)=1-FVAR(1)
 Sof(F1)=Sof(F2)=FVAR(1)
3.a Aromatic/amide H refined with riding coordinates:
 C00D(H00D), C00H(H00H), C00J(H00J), C00M(H00M), C00N(H00N), C00P(H00P),
 C00Q(H00Q), C00R(H00R), C00S(H00S), C00U(H00U), C00V(H00V), C00W(H00W),
 C00X(H00X), C00Z(H00Z), C010(H010), C011(H011), C012(H012), C013(H013),
 C014(H014), C015(H015), C016(H016), C017(H017), C018(H018), C019(H019),
 C01A(H01A), C01B(H01B)
;
_olex2_submission_special_instructions 'No special instructions were received'
_oxdiff_exptl_absorpt_empirical_details
;
Empirical correction (ABSPACK) includes:
- Absorption correction using spherical harmonics
- Frame scaling
;
_oxdiff_exptl_absorpt_empirical_full_max 1.799
_oxdiff_exptl_absorpt_empirical_full_min 0.765

loop_
_space_group_symop_operation_xyz
'x, y, z'
'-x, y, -z+1/2'
'-x, -y, -z'
'x, -y, z-1/2'

loop_
_atom_site_label
_atom_site_type_symbol
_atom_site_fract_x
_atom_site_fract_y
_atom_site_fract_z
_atom_site_U_iso_or_equiv
_atom_site_adp_type
_atom_site_occupancy
_atom_site_site_symmetry_order
_atom_site_calc_flag
_atom_site_refinement_flags_posn
_atom_site_refinement_flags_adp
_atom_site_refinement_flags_occupancy
_atom_site_disorder_assembly
_atom_site_disorder_group
Sb01 Sb 0.000000 0.46493(3) 0.250000 0.06031(14) Uani 1 2 d S T P . .
Sb02 Sb 0.500000 0.93961(3) 0.250000 0.07806(18) Uani 1 2 d S T P . .
O003 O 0.30571(18) 0.34025(18) 0.32284(13) 0.0514(6) Uani 1 1 d . . . . .
N004 N 0.28498(16) 0.57370(19) 0.32576(13) 0.0360(5) Uani 1 1 d . . . . .
F005 F 0.58352(19) 1.0496(2) 0.24399(19) 0.0836(8) Uani 1 1 d . . . . .
C006 C 0.2273(2) 0.5543(2) 0.43882(16) 0.0368(6) Uani 1 1 d . . . . .
C007 C 0.2769(2) 0.3913(2) 0.38030(17) 0.0396(6) Uani 1 1 d . . . . .
C008 C 0.1735(2) 0.7207(3) 0.49874(17) 0.0435(7) Uani 1 1 d . . . . .
C009 C 0.26334(19) 0.5066(2) 0.38085(16) 0.0361(6) Uani 1 1 d . . . . .
C00A C 0.3265(2) 0.5215(2) 0.27081(16) 0.0372(6) Uani 1 1 d . . . . .
C00B C 0.3339(2) 0.4064(3) 0.27112(17) 0.0411(6) Uani 1 1 d . . . . .
C00C C 0.4021(2) 0.4103(3) 0.16403(16) 0.0402(6) Uani 1 1 d . . . . .
C00D C 0.2113(2) 0.4840(3) 0.49670(17) 0.0410(6) Uani 1 1 d . . . . .
H00D H 0.190235 0.515213 0.536889 0.049 Uiso 1 1 calc R U . . .
C00E C 0.2255(2) 0.3710(3) 0.49607(17) 0.0415(6) Uani 1 1 d . . . . .
C00F C 0.4390(2) 0.3506(3) 0.10603(17) 0.0424(7) Uani 1 1 d . . . . .
C00G C 0.20984(19) 0.6708(2) 0.43698(16) 0.0377(6) Uani 1 1 d . . . . .
C00H C 0.3700(2) 0.3518(3) 0.21824(17) 0.0435(7) Uani 1 1 d . . . . .
H00H H 0.372974 0.273790 0.218933 0.052 Uiso 1 1 calc R U . . .
C00I C 0.2052(2) 0.8543(2) 0.36651(17) 0.0419(7) Uani 1 1 d . . . . .
C00J C 0.2588(2) 0.3256(3) 0.43629(18) 0.0437(7) Uani 1 1 d . . . . .
H00J H 0.268620 0.248574 0.434974 0.052 Uiso 1 1 calc R U . . .
F00K F 0.1136(2) 0.4666(4) 0.2309(2) 0.1236(14) Uani 1 1 d . . . . .
C00L C 0.2284(2) 0.7338(2) 0.37821(17) 0.0396(6) Uani 1 1 d . . . . .
C00M C 0.2674(2) 0.6826(2) 0.32453(17) 0.0400(6) Uani 1 1 d . . . . .
H00M H 0.281781 0.726437 0.286037 0.048 Uiso 1 1 calc R U . . .
C00N C 0.3968(2) 0.5263(3) 0.16557(19) 0.0442(7) Uani 1 1 d . . . . .
H00N H 0.419357 0.567985 0.130227 0.053 Uiso 1 1 calc R U . . .
C00O C 0.2045(3) 0.2967(3) 0.55479(18) 0.0493(8) Uani 1 1 d . . . . .
C00P C 0.2686(3) 0.9309(3) 0.3552(2) 0.0495(8) Uani 1 1 d . . . . .
H00P H 0.328293 0.908162 0.358444 0.059 Uiso 1 1 calc R U . . .
C00Q C 0.3594(2) 0.5812(3) 0.21755(18) 0.0441(7) Uani 1 1 d . . . . .
H00Q H 0.356089 0.659180 0.216891 0.053 Uiso 1 1 calc R U . . .
C00R C 0.4359(2) 0.3983(3) 0.03517(18) 0.0468(7) Uani 1 1 d . . . . .
H00R H 0.413632 0.470982 0.025077 0.056 Uiso 1 1 calc R U . . .
C00S C 0.2444(3) 1.0413(3) 0.3391(2) 0.0586(9) Uani 1 1 d . . . . .
H00S H 0.287613 1.092742 0.331188 0.070 Uiso 1 1 calc R U . . .
F00T F 0.5402(4) 0.9409(4) 0.3556(2) 0.1406(18) Uani 1 1 d . . . . .
C00U C 0.2276(3) 0.7906(3) 0.5521(2) 0.0589(9) Uani 1 1 d . . . . .
H00U H 0.284844 0.812553 0.546650 0.071 Uiso 1 1 calc R U . . .
C00V C 0.4651(2) 0.3401(4) -0.0207(2) 0.0570(9) Uani 1 1 d . . . . .
H00V H 0.462321 0.373481 -0.068263 0.068 Uiso 1 1 calc R U . . .
C00W C 0.1175(2) 0.8894(3) 0.3621(2) 0.0545(8) Uani 1 1 d . . . . .
H00W H 0.073812 0.838322 0.369653 0.065 Uiso 1 1 calc R U . . .
C00X C 0.4745(3) 0.2438(3) 0.1195(2) 0.0548(8) Uani 1 1 d . . . . .
H00X H 0.478520 0.210323 0.167252 0.066 Uiso 1 1 calc R U . . .
F00Y F 0.4176(4) 0.8303(3) 0.2593(3) 0.173(2) Uani 1 1 d . . . . .
C00Z C 0.1476(3) 0.3270(3) 0.5992(2) 0.0567(8) Uani 1 1 d . . . . .
H00Z H 0.123027 0.399048 0.594023 0.068 Uiso 1 1 calc R U . . .
C010 C 0.0878(3) 0.6924(4) 0.5063(2) 0.0607(9) Uani 1 1 d . . . . .
H010 H 0.051380 0.644809 0.470466 0.073 Uiso 1 1 calc R U . . .
C011 C 0.1572(3) 1.0754(3) 0.3346(2) 0.0618(10) Uani 1 1 d . . . . .
H011 H 0.140795 1.149936 0.323521 0.074 Uiso 1 1 calc R U . . .
C012 C 0.5039(3) 0.1861(4) 0.0637(2) 0.0648(10) Uani 1 1 d . . . . .
H012 H 0.527946 0.114220 0.073962 0.078 Uiso 1 1 calc R U . . .
C013 C 0.1248(3) 0.2555(4) 0.6515(2) 0.0654(10) Uani 1 1 d . . . . .
H013 H 0.084045 0.278445 0.680062 0.078 Uiso 1 1 calc R U . . .
C014 C 0.4982(3) 0.2336(4) -0.0067(2) 0.0644(10) Uani 1 1 d . . . . .
H014 H 0.516788 0.193571 -0.044987 0.077 Uiso 1 1 calc R U . . .
C015 C 0.0943(3) 0.9999(3) 0.3464(2) 0.0646(10) Uani 1 1 d . . . . .
H015 H 0.034860 1.023486 0.343777 0.078 Uiso 1 1 calc R U . . .
C016 C 0.1953(4) 0.8278(4) 0.6141(2) 0.0793(14) Uani 1 1 d . . . . .
H016 H 0.232362 0.872171 0.651820 0.095 Uiso 1 1 calc R U . . .
C017 C 0.1100(4) 0.7999(4) 0.6203(3) 0.0870(16) Uani 1 1 d . . . . .
H017 H 0.088703 0.826222 0.661801 0.104 Uiso 1 1 calc R U . . .
C018 C 0.0558(4) 0.7339(5) 0.5664(3) 0.0810(14) Uani 1 1 d . . . . .
H018 H -0.003118 0.716729 0.570133 0.097 Uiso 1 1 calc R U . . .
C019 C 0.1613(5) 0.1525(4) 0.6614(3) 0.0916(17) Uani 1 1 d . . . . .
H019 H 0.142354 0.101293 0.693656 0.110 Uiso 1 1 calc R U . . .
C01A C 0.2491(5) 0.1948(4) 0.5707(3) 0.0970(19) Uani 1 1 d . . . . .
H01A H 0.294033 0.174847 0.545534 0.116 Uiso 1 1 calc R U . . .
C01B C 0.2269(6) 0.1232(5) 0.6235(4) 0.126(3) Uani 1 1 d . . . . .
H01B H 0.256538 0.054404 0.633722 0.152 Uiso 1 1 calc R U . . .
F1 F -0.0512(6) 0.4154(17) 0.1517(6) 0.176(9) Uani 0.508(11) 1 d . . P A 1
F2 F 0.0426(5) 0.6057(7) 0.2862(7) 0.134(4) Uani 0.508(11) 1 d . . P A 1
F1A F -0.0325(6) 0.5172(14) 0.1545(5) 0.149(7) Uani 0.492(11) 1 d . . P A 2
F2A F 0.0295(7) 0.3252(7) 0.2827(8) 0.137(6) Uani 0.492(11) 1 d . . P A 2

loop_
_atom_site_aniso_label
_atom_site_aniso_U_11
_atom_site_aniso_U_22
_atom_site_aniso_U_33
_atom_site_aniso_U_23
_atom_site_aniso_U_13
_atom_site_aniso_U_12
Sb01 0.0499(2) 0.0721(3) 0.0563(2) 0.000 0.00747(14) 0.000
Sb02 0.1127(4) 0.03404(19) 0.1162(4) 0.000 0.0840(3) 0.000
O003 0.0815(17) 0.0282(10) 0.0537(12) 0.0020(9) 0.0340(12) 0.0042(10)
N004 0.0401(12) 0.0294(11) 0.0397(12) -0.0013(9) 0.0117(10) 0.0010(10)
F005 0.0763(16) 0.0637(15) 0.122(2) 0.0216(14) 0.0469(16) 0.0040(12)
C006 0.0369(14) 0.0331(14) 0.0402(14) -0.0013(11) 0.0090(11) -0.0001(11)
C007 0.0465(16) 0.0320(14) 0.0420(15) -0.0016(11) 0.0137(12) 0.0016(12)
C008 0.0540(18) 0.0340(15) 0.0439(15) 0.0005(12) 0.0144(13) 0.0087(13)
C009 0.0371(14) 0.0318(14) 0.0393(14) 0.0003(11) 0.0093(11) 0.0009(11)
C00A 0.0402(15) 0.0341(14) 0.0380(14) -0.0019(11) 0.0105(12) 0.0019(12)
C00B 0.0496(17) 0.0334(14) 0.0419(15) 0.0015(12) 0.0140(13) 0.0027(13)
C00C 0.0403(15) 0.0415(16) 0.0378(14) -0.0016(12) 0.0073(11) 0.0046(13)
C00D 0.0476(17) 0.0352(15) 0.0416(15) -0.0001(12) 0.0136(13) 0.0000(13)
C00E 0.0472(16) 0.0358(15) 0.0417(15) 0.0017(12) 0.0110(12) -0.0030(13)
C00F 0.0389(15) 0.0453(17) 0.0422(15) -0.0052(13) 0.0083(12) 0.0020(13)
C00G 0.0361(14) 0.0335(14) 0.0430(14) -0.0025(11) 0.0085(11) 0.0012(11)
C00H 0.0552(18) 0.0323(15) 0.0439(15) -0.0009(12) 0.0137(13) 0.0066(13)
C00I 0.0493(17) 0.0325(15) 0.0456(16) -0.0011(12) 0.0146(13) 0.0055(13)
C00J 0.0560(18) 0.0293(14) 0.0464(16) 0.0013(12) 0.0138(14) -0.0002(13)
F00K 0.0626(17) 0.187(4) 0.125(3) 0.008(3) 0.0313(18) -0.028(2)
C00L 0.0420(15) 0.0304(14) 0.0467(15) 0.0001(12) 0.0110(12) 0.0031(12)
C00M 0.0447(16) 0.0296(14) 0.0466(15) 0.0040(12) 0.0127(12) 0.0026(12)
C00N 0.0488(17) 0.0406(16) 0.0466(16) 0.0038(13) 0.0181(14) 0.0011(13)
C00O 0.068(2) 0.0377(16) 0.0440(16) 0.0025(13) 0.0164(15) -0.0038(15)
C00P 0.059(2) 0.0339(16) 0.061(2) -0.0012(14) 0.0257(16) 0.0039(14)
C00Q 0.0502(18) 0.0344(15) 0.0506(17) 0.0007(13) 0.0180(14) 0.0022(13)
C00R 0.0439(17) 0.0549(19) 0.0425(15) -0.0022(14) 0.0121(13) 0.0006(14)
C00S 0.084(3) 0.0333(16) 0.064(2) -0.0011(15) 0.028(2) -0.0019(17)
F00T 0.192(4) 0.128(3) 0.126(3) 0.062(3) 0.086(3) 0.049(3)
C00U 0.074(2) 0.0411(18) 0.057(2) -0.0089(15) 0.0070(17) 0.0057(17)
C00V 0.0524(19) 0.076(3) 0.0453(17) -0.0075(17) 0.0166(15) -0.0043(18)
C00W 0.0507(19) 0.0424(18) 0.072(2) 0.0041(16) 0.0174(16) 0.0080(15)
C00X 0.061(2) 0.054(2) 0.0506(18) -0.0026(15) 0.0159(16) 0.0119(17)
F00Y 0.238(5) 0.0591(18) 0.296(6) -0.054(3) 0.206(5) -0.061(3)
C00Z 0.058(2) 0.054(2) 0.062(2) 0.0086(16) 0.0226(17) -0.0024(17)
C010 0.058(2) 0.067(2) 0.063(2) 0.0000(18) 0.0267(17) 0.0064(18)
C011 0.088(3) 0.0340(17) 0.062(2) 0.0012(15) 0.0144(19) 0.0167(18)
C012 0.070(2) 0.058(2) 0.071(2) -0.0119(19) 0.025(2) 0.0141(19)
C013 0.068(2) 0.077(3) 0.056(2) 0.0068(19) 0.0230(18) -0.012(2)
C014 0.061(2) 0.077(3) 0.060(2) -0.023(2) 0.0241(18) 0.001(2)
C015 0.065(2) 0.049(2) 0.078(3) 0.0021(19) 0.014(2) 0.0231(19)
C016 0.125(4) 0.051(2) 0.056(2) -0.0139(18) 0.009(2) 0.016(3)
C017 0.130(5) 0.075(3) 0.066(3) 0.001(2) 0.046(3) 0.038(3)
C018 0.085(3) 0.093(3) 0.079(3) 0.009(3) 0.047(3) 0.023(3)
C019 0.160(5) 0.063(3) 0.063(3) 0.009(2) 0.049(3) -0.027(3)
C01A 0.169(6) 0.049(2) 0.097(3) 0.020(2) 0.078(4) 0.021(3)
C01B 0.240(9) 0.053(3) 0.113(4) 0.028(3) 0.095(5) 0.017(4)
F1 0.074(5) 0.33(2) 0.111(8) -0.112(12) -0.008(5) 0.041(8)
F2 0.128(6) 0.110(6) 0.184(10) -0.073(6) 0.078(6) -0.051(4)
F1A 0.071(5) 0.271(16) 0.087(7) 0.073(9) -0.016(4) -0.032(7)
F2A 0.119(9) 0.094(5) 0.225(17) 0.057(7) 0.094(9) 0.043(5)

loop_
_atom_type_symbol
_atom_type_description
_atom_type_scat_dispersion_real
_atom_type_scat_dispersion_imag
_atom_type_scat_source
C C 0.0181 0.0091 'International Tables Vol C Tables 4.2.6.8 and 6.1.1.4'
H H 0.0000 0.0000 'International Tables Vol C Tables 4.2.6.8 and 6.1.1.4'
F F 0.0727 0.0534 'International Tables Vol C Tables 4.2.6.8 and 6.1.1.4'
N N 0.0311 0.0180 'International Tables Vol C Tables 4.2.6.8 and 6.1.1.4'
O O 0.0492 0.0322 'International Tables Vol C Tables 4.2.6.8 and 6.1.1.4'
Sb Sb -0.0562 5.8946 'International Tables Vol C Tables 4.2.6.8 and 6.1.1.4'

loop_
_geom_angle_atom_site_label_1
_geom_angle_atom_site_label_2
_geom_angle_atom_site_label_3
_geom_angle
_geom_angle_site_symmetry_1
_geom_angle_site_symmetry_3
_geom_angle_publ_flag
F00K Sb01 F00K 178.7(3) . 2 ?
F00K Sb01 F1 91.3(4) 2 2 ?
F00K Sb01 F1 89.1(3) 2 . ?
F00K Sb01 F1 89.1(3) . 2 ?
F00K Sb01 F1 91.3(4) . . ?
F00K Sb01 F2 78.0(3) . . ?
F00K Sb01 F2 100.8(3) 2 . ?
F00K Sb01 F2 78.0(3) 2 2 ?
F00K Sb01 F2 100.8(3) . 2 ?
F1 Sb01 F1 142.6(13) . 2 ?
F1 Sb01 F2 85.7(6) 2 . ?
F1 Sb01 F2 130.8(9) . . ?
F1 Sb01 F2 85.7(6) . 2 ?
F1 Sb01 F2 130.8(9) 2 2 ?
F2 Sb01 F2 50.8(7) . 2 ?
F1A Sb01 F00K 82.6(3) . . ?
F1A Sb01 F00K 97.0(3) 2 . ?
F1A Sb01 F1A 138.9(11) 2 . ?
F1A Sb01 F2A 91.3(6) 2 . ?
F1A Sb01 F2A 129.2(8) 2 2 ?
F1A Sb01 F2A 129.2(8) . . ?
F1A Sb01 F2A 91.3(6) . 2 ?
F2A Sb01 F00K 96.9(3) 2 . ?
F2A Sb01 F00K 84.2(3) . . ?
F2A Sb01 F2A 42.4(9) . 2 ?
F005 Sb02 F005 89.17(16) 2_655 . ?
F00T Sb02 F005 89.76(17) . 2_655 ?
F00T Sb02 F005 89.54(18) 2_655 2_655 ?
F00T Sb02 F005 89.53(18) . . ?
F00T Sb02 F005 89.76(17) 2_655 . ?
F00T Sb02 F00T 179.0(3) . 2_655 ?
F00Y Sb02 F005 178.2(2) . . ?
F00Y Sb02 F005 90.60(16) . 2_655 ?
F00Y Sb02 F005 90.60(16) 2_655 . ?
F00Y Sb02 F005 178.2(2) 2_655 2_655 ?
F00Y Sb02 F00T 92.0(2) . 2_655 ?
F00Y Sb02 F00T 92.0(2) 2_655 . ?
F00Y Sb02 F00T 88.7(2) . . ?
F00Y Sb02 F00T 88.7(2) 2_655 2_655 ?
F00Y Sb02 F00Y 89.7(3) . 2_655 ?
C007 O003 C00B 117.8(2) . . ?
C009 N004 C00A 117.5(2) . . ?
C00M N004 C009 120.2(3) . . ?
C00M N004 C00A 122.3(3) . . ?
C009 C006 C00G 119.0(3) . . ?
C00D C006 C009 118.1(3) . . ?
C00D C006 C00G 122.8(3) . . ?
O003 C007 C009 121.7(3) . . ?
C00J C007 O003 117.5(3) . . ?
C00J C007 C009 120.8(3) . . ?
C00U C008 C00G 119.8(3) . . ?
C010 C008 C00G 120.3(3) . . ?
C010 C008 C00U 119.7(3) . . ?
N004 C009 C006 119.9(3) . . ?
N004 C009 C007 120.8(3) . . ?
C007 C009 C006 119.4(3) . . ?
C00B C00A N004 118.7(3) . . ?
C00Q C00A N004 122.9(3) . . ?
C00Q C00A C00B 118.4(3) . . ?
O003 C00B C00A 122.8(3) . . ?
O003 C00B C00H 116.0(3) . . ?
C00H C00B C00A 121.2(3) . . ?
C00H C00C C00F 120.6(3) . . ?
C00H C00C C00N 117.4(3) . . ?
C00N C00C C00F 121.9(3) . . ?
C006 C00D H00D 119.0 . . ?
C00E C00D C006 122.0(3) . . ?
C00E C00D H00D 119.0 . . ?
C00D C00E C00J 118.4(3) . . ?
C00D C00E C00O 121.9(3) . . ?
C00J C00E C00O 119.7(3) . . ?
C00R C00F C00C 120.9(3) . . ?
C00R C00F C00X 117.8(3) . . ?
C00X C00F C00C 121.3(3) . . ?
C006 C00G C008 118.7(3) . . ?
C00L C00G C006 118.9(3) . . ?
C00L C00G C008 122.4(3) . . ?
C00B C00H C00C 121.0(3) . . ?
C00B C00H H00H 119.5 . . ?
C00C C00H H00H 119.5 . . ?
C00P C00I C00L 121.1(3) . . ?
C00P C00I C00W 119.1(3) . . ?
C00W C00I C00L 119.7(3) . . ?
C007 C00J C00E 121.2(3) . . ?
C007 C00J H00J 119.4 . . ?
C00E C00J H00J 119.4 . . ?
C00G C00L C00I 123.5(3) . . ?
C00G C00L C00M 119.4(3) . . ?
C00M C00L C00I 117.1(3) . . ?
N004 C00M C00L 122.5(3) . . ?
N004 C00M H00M 118.7 . . ?
C00L C00M H00M 118.7 . . ?
C00C C00N H00N 119.1 . . ?
C00Q C00N C00C 121.8(3) . . ?
C00Q C00N H00N 119.1 . . ?
C00Z C00O C00E 122.5(3) . . ?
C00Z C00O C01A 117.4(3) . . ?
C01A C00O C00E 119.9(3) . . ?
C00I C00P H00P 119.8 . . ?
C00I C00P C00S 120.5(3) . . ?
C00S C00P H00P 119.8 . . ?
C00A C00Q H00Q 119.9 . . ?
C00N C00Q C00A 120.2(3) . . ?
C00N C00Q H00Q 119.9 . . ?
C00F C00R H00R 119.5 . . ?
C00V C00R C00F 121.0(3) . . ?
C00V C00R H00R 119.5 . . ?
C00P C00S H00S 120.0 . . ?
C011 C00S C00P 120.1(4) . . ?
C011 C00S H00S 120.0 . . ?
C008 C00U H00U 120.6 . . ?
C008 C00U C016 118.9(4) . . ?
C016 C00U H00U 120.6 . . ?
C00R C00V H00V 119.9 . . ?
C014 C00V C00R 120.2(4) . . ?
C014 C00V H00V 119.9 . . ?
C00I C00W H00W 120.0 . . ?
C00I C00W C015 119.9(4) . . ?
C015 C00W H00W 120.0 . . ?
C00F C00X H00X 119.5 . . ?
C012 C00X C00F 121.0(4) . . ?
C012 C00X H00X 119.5 . . ?
C00O C00Z H00Z 118.8 . . ?
C00O C00Z C013 122.4(4) . . ?
C013 C00Z H00Z 118.8 . . ?
C008 C010 H010 119.8 . . ?
C018 C010 C008 120.4(4) . . ?
C018 C010 H010 119.8 . . ?
C00S C011 H011 120.1 . . ?
C00S C011 C015 119.7(3) . . ?
C015 C011 H011 120.1 . . ?
C00X C012 H012 119.8 . . ?
C014 C012 C00X 120.3(4) . . ?
C014 C012 H012 119.8 . . ?
C00Z C013 H013 120.1 . . ?
C019 C013 C00Z 119.8(4) . . ?
C019 C013 H013 120.1 . . ?
C00V C014 H014 120.2 . . ?
C012 C014 C00V 119.5(3) . . ?
C012 C014 H014 120.2 . . ?
C00W C015 H015 119.7 . . ?
C011 C015 C00W 120.7(4) . . ?
C011 C015 H015 119.7 . . ?
C00U C016 H016 119.7 . . ?
C017 C016 C00U 120.6(4) . . ?
C017 C016 H016 119.7 . . ?
C016 C017 H017 119.8 . . ?
C018 C017 C016 120.3(4) . . ?
C018 C017 H017 119.8 . . ?
C010 C018 H018 120.0 . . ?
C017 C018 C010 120.0(5) . . ?
C017 C018 H018 120.0 . . ?
C013 C019 H019 120.3 . . ?
C013 C019 C01B 119.4(4) . . ?
C01B C019 H019 120.3 . . ?
C00O C01A H01A 120.0 . . ?
C01B C01A C00O 119.9(5) . . ?
C01B C01A H01A 120.0 . . ?
C019 C01B H01B 119.8 . . ?
C01A C01B C019 120.4(5) . . ?
C01A C01B H01B 119.8 . . ?
F2 F2 Sb01 64.6(4) 2 . ?
F2A F2A Sb01 68.8(5) 2 . ?

loop_
_geom_bond_atom_site_label_1
_geom_bond_atom_site_label_2
_geom_bond_distance
_geom_bond_site_symmetry_2
_geom_bond_publ_flag
Sb01 F00K 1.847(3) . ?
Sb01 F00K 1.847(3) 2 ?
Sb01 F1 1.859(7) 2 ?
Sb01 F1 1.859(7) . ?
Sb01 F2 1.875(7) . ?
Sb01 F2 1.875(7) 2 ?
Sb01 F1A 1.791(7) 2 ?
Sb01 F1A 1.791(7) . ?
Sb01 F2A 1.803(7) 2 ?
Sb01 F2A 1.803(7) . ?
Sb02 F005 1.859(3) 2_655 ?
Sb02 F005 1.859(3) . ?
Sb02 F00T 1.858(5) 2_655 ?
Sb02 F00T 1.858(5) . ?
Sb02 F00Y 1.855(3) 2_655 ?
Sb02 F00Y 1.855(3) . ?
O003 C007 1.367(4) . ?
O003 C00B 1.373(4) . ?
N004 C009 1.382(4) . ?
N004 C00A 1.444(4) . ?
N004 C00M 1.337(4) . ?
C006 C009 1.416(4) . ?
C006 C00D 1.412(4) . ?
C006 C00G 1.425(4) . ?
C007 C009 1.403(4) . ?
C007 C00J 1.364(4) . ?
C008 C00G 1.487(4) . ?
C008 C00U 1.392(5) . ?
C008 C010 1.388(5) . ?
C00A C00B 1.389(4) . ?
C00A C00Q 1.387(4) . ?
C00B C00H 1.378(4) . ?
C00C C00F 1.488(4) . ?
C00C C00H 1.387(4) . ?
C00C C00N 1.399(4) . ?
C00D H00D 0.9400 . ?
C00D C00E 1.378(4) . ?
C00E C00J 1.409(4) . ?
C00E C00O 1.480(4) . ?
C00F C00R 1.393(5) . ?
C00F C00X 1.394(5) . ?
C00G C00L 1.388(4) . ?
C00H H00H 0.9400 . ?
C00I C00L 1.495(4) . ?
C00I C00P 1.386(5) . ?
C00I C00W 1.388(5) . ?
C00J H00J 0.9400 . ?
C00L C00M 1.396(4) . ?
C00M H00M 0.9400 . ?
C00N H00N 0.9400 . ?
C00N C00Q 1.379(4) . ?
C00O C00Z 1.366(5) . ?
C00O C01A 1.398(6) . ?
C00P H00P 0.9400 . ?
C00P C00S 1.391(5) . ?
C00Q H00Q 0.9400 . ?
C00R H00R 0.9400 . ?
C00R C00V 1.387(5) . ?
C00S H00S 0.9400 . ?
C00S C011 1.375(6) . ?
C00U H00U 0.9400 . ?
C00U C016 1.401(6) . ?
C00V H00V 0.9400 . ?
C00V C014 1.379(6) . ?
C00W H00W 0.9400 . ?
C00W C015 1.388(5) . ?
C00X H00X 0.9400 . ?
C00X C012 1.384(5) . ?
C00Z H00Z 0.9400 . ?
C00Z C013 1.382(5) . ?
C010 H010 0.9400 . ?
C010 C018 1.387(5) . ?
C011 H011 0.9400 . ?
C011 C015 1.375(6) . ?
C012 H012 0.9400 . ?
C012 C014 1.379(6) . ?
C013 H013 0.9400 . ?
C013 C019 1.353(7) . ?
C014 H014 0.9400 . ?
C015 H015 0.9400 . ?
C016 H016 0.9400 . ?
C016 C017 1.376(8) . ?
C017 H017 0.9400 . ?
C017 C018 1.370(8) . ?
C018 H018 0.9400 . ?
C019 H019 0.9400 . ?
C019 C01B 1.388(9) . ?
C01A H01A 0.9400 . ?
C01A C01B 1.387(7) . ?
C01B H01B 0.9400 . ?
F2 F2 1.61(2) 2 ?
F2A F2A 1.30(3) 2 ?

loop_
_geom_torsion_atom_site_label_1
_geom_torsion_atom_site_label_2
_geom_torsion_atom_site_label_3
_geom_torsion_atom_site_label_4
_geom_torsion
_geom_torsion_site_symmetry_1
_geom_torsion_site_symmetry_2
_geom_torsion_site_symmetry_3
_geom_torsion_site_symmetry_4
_geom_torsion_publ_flag
O003 C007 C009 N004 -4.6(5) . . . . ?
O003 C007 C009 C006 175.6(3) . . . . ?
O003 C007 C00J C00E -177.6(3) . . . . ?
O003 C00B C00H C00C -179.0(3) . . . . ?
N004 C00A C00B O003 -1.9(5) . . . . ?
N004 C00A C00B C00H 177.6(3) . . . . ?
N004 C00A C00Q C00N -178.7(3) . . . . ?
C006 C00D C00E C00J 1.2(5) . . . . ?
C006 C00D C00E C00O -177.0(3) . . . . ?
C006 C00G C00L C00I 174.3(3) . . . . ?
C006 C00G C00L C00M -2.8(4) . . . . ?
C007 O003 C00B C00A -6.1(5) . . . . ?
C007 O003 C00B C00H 174.4(3) . . . . ?
C008 C00G C00L C00I -6.5(5) . . . . ?
C008 C00G C00L C00M 176.3(3) . . . . ?
C008 C00U C016 C017 -3.0(6) . . . . ?
C008 C010 C018 C017 -2.4(7) . . . . ?
C009 N004 C00A C00B 6.6(4) . . . . ?
C009 N004 C00A C00Q -173.5(3) . . . . ?
C009 N004 C00M C00L 1.0(5) . . . . ?
C009 C006 C00D C00E -3.1(5) . . . . ?
C009 C006 C00G C008 -179.0(3) . . . . ?
C009 C006 C00G C00L 0.2(4) . . . . ?
C009 C007 C00J C00E 0.3(5) . . . . ?
C00A N004 C009 C006 176.3(3) . . . . ?
C00A N004 C009 C007 -3.5(4) . . . . ?
C00A N004 C00M C00L -179.0(3) . . . . ?
C00A C00B C00H C00C 1.5(5) . . . . ?
C00B O003 C007 C009 9.4(4) . . . . ?
C00B O003 C007 C00J -172.7(3) . . . . ?
C00B C00A C00Q C00N 1.2(5) . . . . ?
C00C C00F C00R C00V -176.0(3) . . . . ?
C00C C00F C00X C012 176.2(3) . . . . ?
C00C C00N C00Q C00A 0.7(5) . . . . ?
C00D C006 C009 N004 -176.2(3) . . . . ?
C00D C006 C009 C007 3.6(4) . . . . ?
C00D C006 C00G C008 0.3(4) . . . . ?
C00D C006 C00G C00L 179.4(3) . . . . ?
C00D C00E C00J C007 0.2(5) . . . . ?
C00D C00E C00O C00Z 19.2(5) . . . . ?
C00D C00E C00O C01A -155.7(4) . . . . ?
C00E C00O C00Z C013 176.9(4) . . . . ?
C00E C00O C01A C01B -177.4(6) . . . . ?
C00F C00C C00H C00B -178.6(3) . . . . ?
C00F C00C C00N C00Q 177.5(3) . . . . ?
C00F C00R C00V C014 -0.2(5) . . . . ?
C00F C00X C012 C014 -0.3(6) . . . . ?
C00G C006 C009 N004 3.1(4) . . . . ?
C00G C006 C009 C007 -177.1(3) . . . . ?
C00G C006 C00D C00E 177.6(3) . . . . ?
C00G C008 C00U C016 -173.7(3) . . . . ?
C00G C008 C010 C018 176.3(4) . . . . ?
C00G C00L C00M N004 2.3(5) . . . . ?
C00H C00C C00F C00R 152.7(3) . . . . ?
C00H C00C C00F C00X -24.7(5) . . . . ?
C00H C00C C00N C00Q -1.5(5) . . . . ?
C00I C00L C00M N004 -175.0(3) . . . . ?
C00I C00P C00S C011 0.3(6) . . . . ?
C00I C00W C015 C011 0.5(6) . . . . ?
C00J C007 C009 N004 177.5(3) . . . . ?
C00J C007 C009 C006 -2.3(5) . . . . ?
C00J C00E C00O C00Z -159.0(3) . . . . ?
C00J C00E C00O C01A 26.1(6) . . . . ?
F00K Sb01 F2 F2 -64.7(6) 2 . . 2 ?
F00K Sb01 F2 F2 114.9(6) . . . 2 ?
F00K Sb01 F2A F2A 73.5(8) 2 . . 2 ?
F00K Sb01 F2A F2A -106.9(8) . . . 2 ?
C00L C00I C00P C00S 175.5(3) . . . . ?
C00L C00I C00W C015 -175.9(3) . . . . ?
C00M N004 C009 C006 -3.7(4) . . . . ?
C00M N004 C009 C007 176.5(3) . . . . ?
C00M N004 C00A C00B -173.4(3) . . . . ?
C00M N004 C00A C00Q 6.5(4) . . . . ?
C00N C00C C00F C00R -26.2(5) . . . . ?
C00N C00C C00F C00X 156.3(3) . . . . ?
C00N C00C C00H C00B 0.4(5) . . . . ?
C00O C00E C00J C007 178.5(3) . . . . ?
C00O C00Z C013 C019 1.8(7) . . . . ?
C00O C01A C01B C019 -0.6(11) . . . . ?
C00P C00I C00L C00G 131.0(3) . . . . ?
C00P C00I C00L C00M -51.7(4) . . . . ?
C00P C00I C00W C015 0.1(5) . . . . ?
C00P C00S C011 C015 0.2(6) . . . . ?
C00Q C00A C00B O003 178.2(3) . . . . ?
C00Q C00A C00B C00H -2.3(5) . . . . ?
C00R C00F C00X C012 -1.3(5) . . . . ?
C00R C00V C014 C012 -1.4(6) . . . . ?
C00S C011 C015 C00W -0.6(6) . . . . ?
C00U C008 C00G C006 110.2(4) . . . . ?
C00U C008 C00G C00L -69.0(4) . . . . ?
C00U C008 C010 C018 0.4(6) . . . . ?
C00U C016 C017 C018 1.0(7) . . . . ?
C00W C00I C00L C00G -53.1(4) . . . . ?
C00W C00I C00L C00M 124.1(3) . . . . ?
C00W C00I C00P C00S -0.5(5) . . . . ?
C00X C00F C00R C00V 1.6(5) . . . . ?
C00X C012 C014 C00V 1.7(6) . . . . ?
C00Z C00O C01A C01B 7.4(9) . . . . ?
C00Z C013 C019 C01B 5.3(8) . . . . ?
C010 C008 C00G C006 -65.8(4) . . . . ?
C010 C008 C00G C00L 115.1(4) . . . . ?
C010 C008 C00U C016 2.3(5) . . . . ?
C013 C019 C01B C01A -5.9(11) . . . . ?
C016 C017 C018 C010 1.8(8) . . . . ?
C01A C00O C00Z C013 -8.2(6) . . . . ?
F1 Sb01 F2 F2 -155.1(8) 2 . . 2 ?
F1 Sb01 F2 F2 33.6(8) . . . 2 ?
F1A Sb01 F2A F2A 156.2(8) 2 . . 2 ?
F1A Sb01 F2A F2A -31.4(10) . . . 2 ?
